data_4113794
loop_
_publ_author_name
'Xiaoying Huang'
'Jing Li'
'Yong Zhang'
'Angelo Mascarenhas'

_publ_contact_author 'Li Jing'
_publ_contact_author_address
;
Department of Chemistry and Chemical Biology,
Rutgers University,
Piscataway, NJ 08854, USA
;
_publ_contact_author_email jingli@rutchem.rutgers.edu
_publ_contact_author_fax +1(732)445-5312
_publ_contact_author_phone +1(732)445-2774
_publ_section_title
;
 From 1D Chain to 3D Network: Tuning Hybrid II-VI Nanostructures and Their
 Optical Properties
;
_journal_name_full 'Journal of the American Chemical Society'
_journal_page_first 7049
_journal_page_last 7055
_journal_paper_doi 10.1021/ja0343611
_journal_volume 125
_journal_year 2003
_chemical_formula_moiety ZnTe(N2H4)
_chemical_formula_sum 'H4 N2 Te Zn'
_chemical_formula_weight 225.02
_chemical_name_systematic
; 
 ? 
;
_space_group_IT_number 4
_symmetry_cell_setting monoclinic
_symmetry_space_group_name_Hall 'P 2yb'
_symmetry_space_group_name_H-M 'P 1 21 1'
_atom_sites_solution_hydrogens geom
_atom_sites_solution_primary direct
_atom_sites_solution_secondary difmap
_audit_creation_method SHELXL-97
_cell_angle_alpha 90.00
_cell_angle_beta 98.928(3)
_cell_angle_gamma 90.00
_cell_formula_units_Z 2
_cell_length_a 4.2222(6)
_cell_length_b 6.9057(9)
_cell_length_c 7.3031(10)
_cell_measurement_reflns_used 20
_cell_measurement_temperature 293(2)
_cell_measurement_theta_max 11.35
_cell_measurement_theta_min 6.81
_cell_volume 210.36(5)
_computing_cell_refinement CAD4/PC
_computing_data_collection CAD4/PC
_computing_data_reduction XCAD4/PC
_computing_molecular_graphics 'Material Studio '
_computing_publication_material 'Windows Wors2000 '
_computing_structure_refinement 'SHELXL-97 (Sheldrick, 1997)'
_computing_structure_solution 'SHELXS-97 (Sheldrick, 1990)'
_diffrn_ambient_temperature 293(2)
_diffrn_measured_fraction_theta_full 0.958
_diffrn_measured_fraction_theta_max 0.958
_diffrn_measurement_device_type 'Enraf-Nonius CAD4 '
_diffrn_measurement_method \w
_diffrn_radiation_monochromator graphite
_diffrn_radiation_source 'fine-focus sealed tube'
_diffrn_radiation_type MoK\a
_diffrn_radiation_wavelength 0.71073
_diffrn_reflns_av_R_equivalents 0.0207
_diffrn_reflns_av_sigmaI/netI 0.0465
_diffrn_reflns_limit_h_max 6
_diffrn_reflns_limit_h_min -5
_diffrn_reflns_limit_k_max 8
_diffrn_reflns_limit_k_min -9
_diffrn_reflns_limit_l_max 10
_diffrn_reflns_limit_l_min -10
_diffrn_reflns_number 1568
_diffrn_reflns_theta_full 30.52
_diffrn_reflns_theta_max 30.52
_diffrn_reflns_theta_min 2.82
_diffrn_standards_decay_% +-4.0
_diffrn_standards_interval_count 300
_diffrn_standards_interval_time 250
_diffrn_standards_number 3
_exptl_absorpt_coefficient_mu 12.419
_exptl_absorpt_correction_T_max 1.000
_exptl_absorpt_correction_T_min 0.419
_exptl_crystal_colour colorless
_exptl_crystal_density_diffrn 3.553
_exptl_crystal_description columnar
_exptl_crystal_F_000 200
_exptl_crystal_size_max 0.12
_exptl_crystal_size_mid 0.02
_exptl_crystal_size_min 0.02
_refine_diff_density_max 6.691
_refine_diff_density_min -1.131
_refine_diff_density_rms 0.394
_refine_ls_abs_structure_details 'Flack H D (1983), Acta Cryst. A39, 876-881'
_refine_ls_abs_structure_Flack 0.08(8)
_refine_ls_extinction_coef 0.003(2)
_refine_ls_extinction_expression Fc^*^=kFc[1+0.001xFc^2^\l^3^/sin(2\q)]^-1/4^
_refine_ls_extinction_method SHELXL
_refine_ls_goodness_of_fit_ref 1.081
_refine_ls_hydrogen_treatment mixed
_refine_ls_matrix_type full
_refine_ls_number_parameters 40
_refine_ls_number_reflns 1070
_refine_ls_number_restraints 1
_refine_ls_restrained_S_all 1.081
_refine_ls_R_factor_all 0.0473
_refine_ls_R_factor_gt 0.0461
_refine_ls_shift/su_max 0.000
_refine_ls_shift/su_mean 0.000
_refine_ls_structure_factor_coef Fsqd
_refine_ls_weighting_details 'calc w=1/[\s^2^(Fo^2^)+(0.0300P)^2^+6.0000P] where P=(Fo^2^+2Fc^2^)/3'
_refine_ls_weighting_scheme calc
_refine_ls_wR_factor_gt 0.1105
_refine_ls_wR_factor_ref 0.1110
_reflns_number_gt 1070
_reflns_number_total 1110
_reflns_threshold_expression >2sigma(I)
_cod_data_source_file ja0343611si20030320_033908_2.cif
_cod_data_source_block compound2_xh4-12c
_cod_database_code 4113794

loop_
_symmetry_equiv_pos_as_xyz
'x, y, z'
'-x, y+1/2, -z'

loop_
_atom_site_label
_atom_site_type_symbol
_atom_site_fract_x
_atom_site_fract_y
_atom_site_fract_z
_atom_site_U_iso_or_equiv
_atom_site_adp_type
_atom_site_occupancy
_atom_site_symmetry_multiplicity
_atom_site_calc_flag
_atom_site_refinement_flags
Zn Zn 0.7668(3) -0.0445(3) 0.5505(2) 0.0206(3) Uani 1 1 d .
Te Te 0.78305(16) 0.3284(3) 0.62736(10) 0.0185(2) Uani 1 1 d .
N1 N 0.831(2) -0.164(3) 0.8168(14) 0.026(2) Uani 1 1 d .
H1A H 0.8142 -0.2939 0.8068 0.031 Uiso 1 1 calc R
H1B H 1.0315 -0.1372 0.8731 0.031 Uiso 1 1 calc R
N2 N 0.606(4) -0.096(2) 0.9323(17) 0.037(3) Uani 1 1 d .
H2A H 0.6020 0.0404 0.9186 0.00(3) Uiso 1 1 d R
H2B H 0.7532 -0.1185 1.0581 0.05(6) Uiso 1 1 d R

loop_
_atom_site_aniso_label
_atom_site_aniso_U_11
_atom_site_aniso_U_22
_atom_site_aniso_U_33
_atom_site_aniso_U_23
_atom_site_aniso_U_13
_atom_site_aniso_U_12
Zn 0.0209(7) 0.0184(7) 0.0227(7) 0.0003(6) 0.0044(5) 0.0000(5)
Te 0.0178(3) 0.0152(3) 0.0226(3) 0.0001(4) 0.0037(2) -0.0004(4)
N1 0.030(5) 0.020(5) 0.028(5) 0.003(7) 0.000(4) -0.002(7)
N2 0.042(8) 0.046(9) 0.023(6) -0.003(5) 0.008(5) -0.003(6)

loop_
_atom_type_symbol
_atom_type_description
_atom_type_scat_dispersion_real
_atom_type_scat_dispersion_imag
_atom_type_scat_source
H H 0.0000 0.0000 'International Tables Vol C Tables 4.2.6.8 and 6.1.1.4'
N N 0.0061 0.0033 'International Tables Vol C Tables 4.2.6.8 and 6.1.1.4'
Zn Zn 0.2839 1.4301 'International Tables Vol C Tables 4.2.6.8 and 6.1.1.4'
Te Te -0.5308 1.6751 'International Tables Vol C Tables 4.2.6.8 and 6.1.1.4'

loop_
_geom_angle_atom_site_label_1
_geom_angle_atom_site_label_2
_geom_angle_atom_site_label_3
_geom_angle
_geom_angle_site_symmetry_1
_geom_angle_site_symmetry_3
N1 Zn Te 109.2(4) . 2_746
N1 Zn Te 107.8(4) . 2_646
Te Zn Te 107.27(6) 2_746 2_646
N1 Zn Te 101.1(5) . .
Te Zn Te 115.91(6) 2_746 .
Te Zn Te 115.04(6) 2_646 .
Zn Te Zn 107.27(6) 2_756 2_656
Zn Te Zn 102.66(4) 2_756 .
Zn Te Zn 103.25(4) 2_656 .
N2 N1 Zn 114.2(10) . .

loop_
_geom_bond_atom_site_label_1
_geom_bond_atom_site_label_2
_geom_bond_distance
_geom_bond_site_symmetry_2
Zn N1 2.092(12) .
Zn Te 2.6145(16) 2_746
Zn Te 2.6289(17) 2_646
Zn Te 2.6345(18) .
Te Zn 2.6145(16) 2_756
Te Zn 2.6289(17) 2_656
N1 N2 1.446(18) .
